data_4108147
loop_
_publ_author_name
'Holland, Ryan L.'
'Bunker, Kevin D.'
'Chen, Christopher H.'
'DiPasquale, Antonio G.'
'Rheingold, Arnold L.'
'Baldridge, Kim K.'
'O'Connor, Joseph M.'

_publ_section_title
;
 Reactions of a Metallacyclobutene Complex with Alkenes
;
_journal_coden_ASTM JACSAT
_journal_issue 31
_journal_name_full 'Journal of the American Chemical Society'
_journal_page_first 10093
_journal_page_last 10095
_journal_paper_doi 10.1021/ja803701z
_journal_volume 130
_journal_year 2008
_chemical_formula_moiety 'C26 H33 Co O8 S Si'
_chemical_formula_sum 'C26 H33 Co O8 S Si'
_chemical_formula_weight 592.60
_chemical_melting_point 433(1)
_chemical_name_common 6-ZZ
_space_group_IT_number 14
_symmetry_cell_setting monoclinic
_symmetry_space_group_name_Hall '-P 2yn'
_symmetry_space_group_name_H-M 'P 1 21/n 1'
_atom_sites_solution_hydrogens geom
_atom_sites_solution_primary direct
_atom_sites_solution_secondary difmap
_audit_creation_method SHELXL-97
_cell_angle_alpha 90.00
_cell_angle_beta 94.9220(10)
_cell_angle_gamma 90.00
_cell_formula_units_Z 4
_cell_length_a 8.5050(7)
_cell_length_b 22.6260(18)
_cell_length_c 14.2390(11)
_cell_measurement_reflns_used 6087
_cell_measurement_temperature 100(2)
_cell_measurement_theta_max 28.25
_cell_measurement_theta_min 0.94
_cell_volume 2730.0(4)
_computing_cell_refinement 'Bruker SHELL'
_computing_data_collection 'Bruker SHELL'
_computing_data_reduction 'Bruker SAINT'
_computing_molecular_graphics ORTEP-32
_computing_publication_material WINGX
_computing_structure_refinement 'SHELXL-97 (Sheldrick, 1997)'
_computing_structure_solution 'SHELXL-97 (Sheldrick, 1997)'
_diffrn_ambient_temperature 100(2)
_diffrn_measured_fraction_theta_full 1.000
_diffrn_measured_fraction_theta_max 0.943
_diffrn_radiation_monochromator graphite
_diffrn_radiation_source 'fine-focus sealed tube'
_diffrn_radiation_type MoK\a
_diffrn_radiation_wavelength 0.71073
_diffrn_reflns_av_R_equivalents 0.0187
_diffrn_reflns_av_sigmaI/netI 0.0114
_diffrn_reflns_limit_h_max 11
_diffrn_reflns_limit_h_min -11
_diffrn_reflns_limit_k_max 29
_diffrn_reflns_limit_k_min -28
_diffrn_reflns_limit_l_max 18
_diffrn_reflns_limit_l_min -18
_diffrn_reflns_number 44594
_diffrn_reflns_theta_full 25.00
_diffrn_reflns_theta_max 28.25
_diffrn_reflns_theta_min 1.69
_exptl_absorpt_coefficient_mu 0.796
_exptl_absorpt_correction_T_max 0.8444
_exptl_absorpt_correction_T_min 0.8198
_exptl_absorpt_correction_type multi-scan
_exptl_absorpt_process_details SADABS
_exptl_crystal_colour orange
_exptl_crystal_density_diffrn 1.442
_exptl_crystal_description plate
_exptl_crystal_F_000 1240
_exptl_crystal_size_max 0.26
_exptl_crystal_size_mid 0.24
_exptl_crystal_size_min 0.22
_refine_diff_density_max 2.535
_refine_diff_density_min -0.327
_refine_diff_density_rms 0.068
_refine_ls_extinction_method none
_refine_ls_goodness_of_fit_ref 1.037
_refine_ls_hydrogen_treatment constr
_refine_ls_matrix_type full
_refine_ls_number_parameters 340
_refine_ls_number_reflns 6370
_refine_ls_number_restraints 0
_refine_ls_restrained_S_all 1.037
_refine_ls_R_factor_all 0.0273
_refine_ls_R_factor_gt 0.0261
_refine_ls_shift/su_max 0.001
_refine_ls_shift/su_mean 0.000
_refine_ls_structure_factor_coef Fsqd
_refine_ls_weighting_details 'calc w=1/[\s^2^(Fo^2^)+(0.0377P)^2^+1.5069P] where P=(Fo^2^+2Fc^2^)/3'
_refine_ls_weighting_scheme calc
_refine_ls_wR_factor_gt 0.0695
_refine_ls_wR_factor_ref 0.0703
_reflns_number_gt 6087
_reflns_number_total 6370
_reflns_threshold_expression >2sigma(I)
_cod_data_source_file ja803701z-file015.cif
_cod_data_source_block rlh2208
_cod_depositor_comments
;
 Updated bibliographic information.

 Antanas Vaitkus,
 2019-10-09
;
_cod_database_code 4108147

loop_
_symmetry_equiv_pos_as_xyz
'x, y, z'
'-x+1/2, y+1/2, -z+1/2'
'-x, -y, -z'
'x-1/2, -y-1/2, z-1/2'

loop_
_atom_site_label
_atom_site_type_symbol
_atom_site_fract_x
_atom_site_fract_y
_atom_site_fract_z
_atom_site_U_iso_or_equiv
_atom_site_adp_type
_atom_site_occupancy
_atom_site_symmetry_multiplicity
_atom_site_calc_flag
_atom_site_refinement_flags
C1 C 0.66210(18) 0.13669(7) 0.14057(11) 0.0140(3) Uani 1 1 d .
H1 H 0.5618 0.1439 0.1677 0.017 Uiso 1 1 calc R
C2 C 0.79024(18) 0.13632(7) 0.21238(11) 0.0138(3) Uani 1 1 d .
C3 C 0.72952(18) 0.12419(7) 0.31015(11) 0.0138(3) Uani 1 1 d .
H3 H 0.8197 0.1273 0.3576 0.017 Uiso 1 1 calc R
C4 C 0.68641(19) 0.05922(7) 0.29971(11) 0.0139(3) Uani 1 1 d .
C5 C 0.54762(18) 0.04152(7) 0.24414(11) 0.0145(3) Uani 1 1 d .
H5 H 0.4643 0.0714 0.2355 0.017 Uiso 1 1 calc R
C6 C 0.9475(2) 0.01183(8) 0.14104(13) 0.0210(3) Uani 1 1 d .
H6 H 1.0450 0.0195 0.1734 0.025 Uiso 1 1 calc R
C7 C 0.8364(2) -0.03051(8) 0.16558(12) 0.0201(3) Uani 1 1 d .
H7 H 0.8466 -0.0549 0.2183 0.024 Uiso 1 1 calc R
C8 C 0.7052(2) -0.02944(8) 0.09530(13) 0.0209(3) Uani 1 1 d .
H8 H 0.6165 -0.0536 0.0938 0.025 Uiso 1 1 calc R
C9 C 0.7340(2) 0.01443(8) 0.02916(12) 0.0215(3) Uani 1 1 d .
H9 H 0.6679 0.0245 -0.0238 0.026 Uiso 1 1 calc R
C10 C 0.8829(2) 0.04073(8) 0.05779(13) 0.0214(3) Uani 1 1 d .
H10 H 0.9298 0.0716 0.0272 0.026 Uiso 1 1 calc R
C11 C 0.6003(2) 0.24241(7) 0.04650(11) 0.0190(3) Uani 1 1 d .
C12 C 0.4406(2) 0.25548(8) 0.04105(13) 0.0242(4) Uani 1 1 d .
H12 H 0.3659 0.2262 0.0261 0.029 Uiso 1 1 calc R
C13 C 0.3931(3) 0.31332(10) 0.05832(15) 0.0332(4) Uani 1 1 d .
H13 H 0.2863 0.3227 0.0547 0.040 Uiso 1 1 calc R
C14 C 0.5048(3) 0.35654(9) 0.08079(14) 0.0363(5) Uani 1 1 d .
H14 H 0.4728 0.3949 0.0926 0.044 Uiso 1 1 calc R
C15 C 0.6643(3) 0.34310(9) 0.08578(15) 0.0358(5) Uani 1 1 d .
H15 H 0.7387 0.3724 0.1011 0.043 Uiso 1 1 calc R
C16 C 0.7133(3) 0.28577(8) 0.06795(13) 0.0278(4) Uani 1 1 d .
H16 H 0.8202 0.2767 0.0704 0.033 Uiso 1 1 calc R
C17 C 1.1057(2) 0.11752(9) 0.32260(13) 0.0261(4) Uani 1 1 d .
H17A H 1.0728 0.0771 0.3158 0.039 Uiso 1 1 calc R
H17B H 1.0786 0.1324 0.3822 0.039 Uiso 1 1 calc R
H17C H 1.2179 0.1200 0.3197 0.039 Uiso 1 1 calc R
C18 C 1.1282(2) 0.15657(11) 0.12394(14) 0.0313(4) Uani 1 1 d .
H18A H 1.2292 0.1744 0.1404 0.047 Uiso 1 1 calc R
H18B H 1.0767 0.1766 0.0703 0.047 Uiso 1 1 calc R
H18C H 1.1424 0.1157 0.1088 0.047 Uiso 1 1 calc R
C19 C 1.0069(2) 0.24135(9) 0.26549(16) 0.0310(4) Uani 1 1 d .
H19A H 0.9439 0.2453 0.3179 0.046 Uiso 1 1 calc R
H19B H 0.9646 0.2661 0.2147 0.046 Uiso 1 1 calc R
H19C H 1.1135 0.2531 0.2843 0.046 Uiso 1 1 calc R
C20 C 0.6010(2) 0.16486(8) 0.33991(12) 0.0182(3) Uani 1 1 d .
C21 C 0.5348(2) 0.26508(9) 0.36111(17) 0.0311(4) Uani 1 1 d .
H21A H 0.5179 0.2576 0.4266 0.037 Uiso 1 1 calc R
H21B H 0.4334 0.2639 0.3243 0.037 Uiso 1 1 calc R
C22 C 0.6109(3) 0.32403(8) 0.35130(14) 0.0282(4) Uani 1 1 d .
H22A H 0.7117 0.3244 0.3872 0.042 Uiso 1 1 calc R
H22B H 0.5449 0.3543 0.3743 0.042 Uiso 1 1 calc R
H22C H 0.6249 0.3313 0.2861 0.042 Uiso 1 1 calc R
C23 C 0.76129(19) 0.02063(7) 0.37767(11) 0.0156(3) Uani 1 1 d .
C24 C 0.49268(19) -0.02022(7) 0.25411(11) 0.0160(3) Uani 1 1 d .
C25 C 0.7257(2) -0.01010(9) 0.53317(12) 0.0248(4) Uani 1 1 d .
H25A H 0.7125 -0.0515 0.5197 0.037 Uiso 1 1 calc R
H25B H 0.6652 0.0005 0.5845 0.037 Uiso 1 1 calc R
H25C H 0.8353 -0.0019 0.5500 0.037 Uiso 1 1 calc R
C26 C 0.2819(2) -0.08655(8) 0.22050(14) 0.0258(4) Uani 1 1 d .
H26A H 0.3526 -0.1146 0.1960 0.039 Uiso 1 1 calc R
H26B H 0.1809 -0.0888 0.1850 0.039 Uiso 1 1 calc R
H26C H 0.2701 -0.0954 0.2855 0.039 Uiso 1 1 calc R
O1 O 0.53578(16) 0.14063(6) -0.03149(9) 0.0224(3) Uani 1 1 d .
O2 O 0.81724(16) 0.17037(6) -0.00427(9) 0.0242(3) Uani 1 1 d .
O3 O 0.48552(17) 0.14897(7) 0.37591(13) 0.0372(4) Uani 1 1 d .
O4 O 0.64030(16) 0.22083(6) 0.32714(10) 0.0247(3) Uani 1 1 d .
O5 O 0.88563(14) -0.00502(6) 0.37947(9) 0.0200(2) Uani 1 1 d .
O6 O 0.67176(14) 0.02397(6) 0.45048(8) 0.0207(3) Uani 1 1 d .
O7 O 0.56644(15) -0.05962(5) 0.29515(9) 0.0216(3) Uani 1 1 d .
O8 O 0.34551(14) -0.02732(5) 0.21301(9) 0.0194(2) Uani 1 1 d .
Si1 Si 1.00448(5) 0.16247(2) 0.22554(3) 0.01741(11) Uani 1 1 d .
S1 S 0.66086(5) 0.168569(17) 0.02763(3) 0.01606(9) Uani 1 1 d .
Co1 Co 0.73469(2) 0.052754(9) 0.164165(14) 0.01289(7) Uani 1 1 d .

loop_
_atom_site_aniso_label
_atom_site_aniso_U_11
_atom_site_aniso_U_22
_atom_site_aniso_U_33
_atom_site_aniso_U_23
_atom_site_aniso_U_13
_atom_site_aniso_U_12
C1 0.0157(7) 0.0126(7) 0.0137(7) 0.0014(5) 0.0014(5) -0.0009(5)
C2 0.0154(7) 0.0126(7) 0.0134(7) -0.0006(5) 0.0017(5) -0.0008(6)
C3 0.0133(7) 0.0150(7) 0.0129(7) -0.0008(6) 0.0010(5) -0.0009(6)
C4 0.0144(7) 0.0144(7) 0.0131(7) -0.0001(5) 0.0014(5) -0.0003(6)
C5 0.0147(7) 0.0135(7) 0.0153(7) 0.0005(6) 0.0009(6) -0.0003(6)
C6 0.0178(8) 0.0216(8) 0.0238(8) -0.0058(7) 0.0030(6) 0.0045(6)
C7 0.0245(8) 0.0157(8) 0.0201(8) -0.0026(6) 0.0020(6) 0.0057(6)
C8 0.0236(8) 0.0160(8) 0.0230(8) -0.0067(6) 0.0024(7) 0.0006(6)
C9 0.0269(9) 0.0216(8) 0.0157(7) -0.0045(6) 0.0007(6) 0.0047(7)
C10 0.0251(9) 0.0196(8) 0.0209(8) -0.0032(7) 0.0103(7) 0.0023(7)
C11 0.0292(9) 0.0137(7) 0.0139(7) 0.0023(6) 0.0001(6) -0.0021(6)
C12 0.0301(9) 0.0204(9) 0.0229(8) 0.0023(7) 0.0059(7) -0.0007(7)
C13 0.0442(12) 0.0278(10) 0.0291(10) 0.0030(8) 0.0112(9) 0.0103(9)
C14 0.0689(16) 0.0171(9) 0.0231(9) 0.0004(7) 0.0059(9) 0.0047(9)
C15 0.0615(15) 0.0172(9) 0.0266(10) 0.0009(7) -0.0084(9) -0.0106(9)
C16 0.0365(10) 0.0203(9) 0.0247(9) 0.0035(7) -0.0084(8) -0.0070(8)
C17 0.0170(8) 0.0368(10) 0.0240(9) 0.0056(8) -0.0022(6) -0.0024(7)
C18 0.0205(9) 0.0495(13) 0.0246(9) 0.0006(9) 0.0063(7) -0.0111(8)
C19 0.0270(9) 0.0265(10) 0.0380(11) -0.0039(8) -0.0053(8) -0.0096(8)
C20 0.0174(7) 0.0176(8) 0.0197(8) -0.0043(6) 0.0021(6) -0.0010(6)
C21 0.0287(10) 0.0195(9) 0.0465(12) -0.0088(8) 0.0116(9) 0.0035(7)
C22 0.0396(11) 0.0181(9) 0.0277(9) 0.0002(7) 0.0072(8) 0.0053(8)
C23 0.0168(7) 0.0143(7) 0.0154(7) 0.0001(6) -0.0007(6) -0.0034(6)
C24 0.0169(7) 0.0166(8) 0.0146(7) -0.0007(6) 0.0021(6) -0.0019(6)
C25 0.0261(9) 0.0326(10) 0.0152(8) 0.0071(7) -0.0003(6) 0.0020(8)
C26 0.0261(9) 0.0184(8) 0.0323(9) -0.0010(7) -0.0001(7) -0.0093(7)
O1 0.0296(7) 0.0184(6) 0.0177(6) -0.0007(5) -0.0060(5) -0.0030(5)
O2 0.0253(6) 0.0268(7) 0.0212(6) 0.0052(5) 0.0063(5) -0.0012(5)
O3 0.0256(7) 0.0238(7) 0.0652(11) -0.0077(7) 0.0217(7) -0.0036(6)
O4 0.0277(6) 0.0146(6) 0.0336(7) -0.0016(5) 0.0131(5) 0.0019(5)
O5 0.0172(6) 0.0220(6) 0.0205(6) 0.0026(5) -0.0005(4) 0.0028(5)
O6 0.0205(6) 0.0270(6) 0.0146(5) 0.0047(5) 0.0017(4) 0.0033(5)
O7 0.0225(6) 0.0165(6) 0.0249(6) 0.0041(5) -0.0027(5) -0.0016(5)
O8 0.0176(6) 0.0169(6) 0.0232(6) 0.0007(5) -0.0021(5) -0.0049(5)
Si1 0.0143(2) 0.0219(2) 0.0159(2) 0.00108(17) 0.00043(16) -0.00468(17)
S1 0.0200(2) 0.01459(19) 0.01333(18) 0.00109(13) 0.00002(14) -0.00222(14)
Co1 0.01380(12) 0.01216(12) 0.01266(12) -0.00068(7) 0.00099(8) 0.00025(7)

loop_
_atom_type_symbol
_atom_type_description
_atom_type_scat_dispersion_real
_atom_type_scat_dispersion_imag
_atom_type_scat_source
C C 0.0033 0.0016 'International Tables Vol C Tables 4.2.6.8 and 6.1.1.4'
H H 0.0000 0.0000 'International Tables Vol C Tables 4.2.6.8 and 6.1.1.4'
O O 0.0106 0.0060 'International Tables Vol C Tables 4.2.6.8 and 6.1.1.4'
Si Si 0.0817 0.0704 'International Tables Vol C Tables 4.2.6.8 and 6.1.1.4'
S S 0.1246 0.1234 'International Tables Vol C Tables 4.2.6.8 and 6.1.1.4'
Co Co 0.3494 0.9721 'International Tables Vol C Tables 4.2.6.8 and 6.1.1.4'

loop_
_geom_angle_atom_site_label_1
_geom_angle_atom_site_label_2
_geom_angle_atom_site_label_3
_geom_angle
C2 C1 S1 126.87(12)
C2 C1 Co1 70.82(9)
S1 C1 Co1 121.03(8)
C2 C1 H1 110.8
S1 C1 H1 110.8
Co1 C1 H1 110.8
C1 C2 C3 110.56(13)
C1 C2 Si1 136.98(12)
C3 C2 Si1 110.81(10)
C1 C2 Co1 68.07(9)
C3 C2 Co1 93.01(9)
Si1 C2 Co1 120.56(8)
C20 C3 C4 116.15(13)
C20 C3 C2 116.56(13)
C4 C3 C2 100.34(12)
C20 C3 H3 107.7
C4 C3 H3 107.7
C2 C3 H3 107.7
C5 C4 C23 121.62(14)
C5 C4 C3 120.60(14)
C23 C4 C3 113.87(13)
C5 C4 Co1 70.95(9)
C23 C4 Co1 123.73(11)
C3 C4 Co1 95.55(10)
C4 C5 C24 117.74(14)
C4 C5 Co1 68.11(9)
C24 C5 Co1 115.83(11)
C4 C5 H5 115.6
C24 C5 H5 115.6
Co1 C5 H5 115.6
C7 C6 C10 107.48(16)
C7 C6 Co1 69.73(10)
C10 C6 Co1 69.46(10)
C7 C6 H6 126.3
C10 C6 H6 126.3
Co1 C6 H6 126.1
C6 C7 C8 108.26(16)
C6 C7 Co1 70.60(10)
C8 C7 Co1 71.24(10)
C6 C7 H7 125.9
C8 C7 H7 125.9
Co1 C7 H7 123.9
C9 C8 C7 108.03(16)
C9 C8 Co1 70.59(10)
C7 C8 Co1 68.63(10)
C9 C8 H8 126.0
C7 C8 H8 126.0
Co1 C8 H8 126.4
C8 C9 C10 107.77(16)
C8 C9 Co1 70.50(10)
C10 C9 Co1 68.60(9)
C8 C9 H9 126.1
C10 C9 H9 126.1
Co1 C9 H9 126.4
C6 C10 C9 108.41(16)
C6 C10 Co1 70.50(10)
C9 C10 Co1 71.48(10)
C6 C10 H10 125.8
C9 C10 H10 125.8
Co1 C10 H10 123.8
C12 C11 C16 121.21(17)
C12 C11 S1 119.22(14)
C16 C11 S1 119.57(15)
C11 C12 C13 119.10(19)
C11 C12 H12 120.5
C13 C12 H12 120.5
C14 C13 C12 120.0(2)
C14 C13 H13 120.0
C12 C13 H13 120.0
C13 C14 C15 120.46(19)
C13 C14 H14 119.8
C15 C14 H14 119.8
C14 C15 C16 120.2(2)
C14 C15 H15 119.9
C16 C15 H15 119.9
C11 C16 C15 119.0(2)
C11 C16 H16 120.5
C15 C16 H16 120.5
Si1 C17 H17A 109.5
Si1 C17 H17B 109.5
H17A C17 H17B 109.5
Si1 C17 H17C 109.5
H17A C17 H17C 109.5
H17B C17 H17C 109.5
Si1 C18 H18A 109.5
Si1 C18 H18B 109.5
H18A C18 H18B 109.5
Si1 C18 H18C 109.5
H18A C18 H18C 109.5
H18B C18 H18C 109.5
Si1 C19 H19A 109.5
Si1 C19 H19B 109.5
H19A C19 H19B 109.5
Si1 C19 H19C 109.5
H19A C19 H19C 109.5
H19B C19 H19C 109.5
O3 C20 O4 124.69(16)
O3 C20 C3 124.95(16)
O4 C20 C3 110.16(14)
O4 C21 C22 107.36(15)
O4 C21 H21A 110.2
C22 C21 H21A 110.2
O4 C21 H21B 110.2
C22 C21 H21B 110.2
H21A C21 H21B 108.5
C21 C22 H22A 109.5
C21 C22 H22B 109.5
H22A C22 H22B 109.5
C21 C22 H22C 109.5
H22A C22 H22C 109.5
H22B C22 H22C 109.5
O5 C23 O6 124.53(15)
O5 C23 C4 127.48(15)
O6 C23 C4 107.73(13)
O7 C24 O8 123.10(15)
O7 C24 C5 125.79(15)
O8 C24 C5 111.09(14)
O6 C25 H25A 109.5
O6 C25 H25B 109.5
H25A C25 H25B 109.5
O6 C25 H25C 109.5
H25A C25 H25C 109.5
H25B C25 H25C 109.5
O8 C26 H26A 109.5
O8 C26 H26B 109.5
H26A C26 H26B 109.5
O8 C26 H26C 109.5
H26A C26 H26C 109.5
H26B C26 H26C 109.5
C20 O4 C21 116.20(14)
C23 O6 C25 115.93(13)
C24 O8 C26 114.64(14)
C18 Si1 C17 106.27(9)
C18 Si1 C19 108.15(10)
C17 Si1 C19 107.58(10)
C18 Si1 C2 119.92(8)
C17 Si1 C2 106.25(8)
C19 Si1 C2 108.10(8)
O2 S1 O1 118.80(8)
O2 S1 C1 111.44(8)
O1 S1 C1 107.41(8)
O2 S1 C11 107.96(8)
O1 S1 C11 106.93(8)
C1 S1 C11 103.07(8)
C4 Co1 C1 90.38(6)
C4 Co1 C5 40.94(6)
C1 Co1 C5 88.18(6)
C4 Co1 C2 70.88(6)
C1 Co1 C2 41.11(6)
C5 Co1 C2 95.50(6)
C4 Co1 C10 153.94(7)
C1 Co1 C10 101.47(7)
C5 Co1 C10 160.13(7)
C2 Co1 C10 103.21(7)
C4 Co1 C7 100.14(7)
C1 Co1 C7 168.37(7)
C5 Co1 C7 103.01(7)
C2 Co1 C7 138.60(7)
C10 Co1 C7 66.90(7)
C4 Co1 C6 115.80(7)
C1 Co1 C6 130.53(7)
C5 Co1 C6 139.33(7)
C2 Co1 C6 106.50(7)
C10 Co1 C6 40.04(7)
C7 Co1 C6 39.66(7)
C4 Co1 C8 118.97(7)
C1 Co1 C8 136.98(7)
C5 Co1 C8 94.69(7)
C2 Co1 C8 169.51(7)
C10 Co1 C8 66.38(7)
C7 Co1 C8 40.12(7)
C6 Co1 C8 66.72(7)
C4 Co1 C9 156.83(7)
C1 Co1 C9 104.99(7)
C5 Co1 C9 120.92(7)
C2 Co1 C9 131.78(7)
C10 Co1 C9 39.92(7)
C7 Co1 C9 66.64(7)
C6 Co1 C9 66.90(7)
C8 Co1 C9 38.91(7)

loop_
_geom_bond_atom_site_label_1
_geom_bond_atom_site_label_2
_geom_bond_distance
C1 C2 1.429(2)
C1 S1 1.7617(16)
C1 Co1 2.0162(16)
C1 H1 0.9800
C2 C3 1.550(2)
C2 Si1 1.9096(16)
C2 Co1 2.0527(16)
C3 C20 1.517(2)
C3 C4 1.519(2)
C3 H3 0.9800
C4 C5 1.421(2)
C4 C23 1.510(2)
C4 Co1 2.0127(16)
C5 C24 1.484(2)
C5 Co1 2.0502(16)
C5 H5 0.9800
C6 C7 1.410(3)
C6 C10 1.422(3)
C6 Co1 2.0840(17)
C6 H6 0.9300
C7 C8 1.434(2)
C7 Co1 2.0726(17)
C7 H7 0.9300
C8 C9 1.404(3)
C8 Co1 2.1073(17)
C8 H8 0.9300
C9 C10 1.427(3)
C9 Co1 2.1084(17)
C9 H9 0.9300
C10 Co1 2.0702(17)
C10 H10 0.9300
C11 C12 1.386(3)
C11 C16 1.389(3)
C11 S1 1.7756(18)
C12 C13 1.398(3)
C12 H12 0.9300
C13 C14 1.382(3)
C13 H13 0.9300
C14 C15 1.386(4)
C14 H14 0.9300
C15 C16 1.392(3)
C15 H15 0.9300
C16 H16 0.9300
C17 Si1 1.8660(19)
C17 H17A 0.9600
C17 H17B 0.9600
C17 H17C 0.9600
C18 Si1 1.865(2)
C18 H18A 0.9600
C18 H18B 0.9600
C18 H18C 0.9600
C19 Si1 1.873(2)
C19 H19A 0.9600
C19 H19B 0.9600
C19 H19C 0.9600
C20 O3 1.201(2)
C20 O4 1.326(2)
C21 O4 1.455(2)
C21 C22 1.494(3)
C21 H21A 0.9700
C21 H21B 0.9700
C22 H22A 0.9600
C22 H22B 0.9600
C22 H22C 0.9600
C23 O5 1.205(2)
C23 O6 1.340(2)
C24 O7 1.211(2)
C24 O8 1.345(2)
C25 O6 1.449(2)
C25 H25A 0.9600
C25 H25B 0.9600
C25 H25C 0.9600
C26 O8 1.452(2)
C26 H26A 0.9600
C26 H26B 0.9600
C26 H26C 0.9600
O1 S1 1.4444(13)
O2 S1 1.4424(13)
